data_4119898
loop_
_publ_author_name
'Holger Braunschweig'
'Alexander Damme'
'Rian D. Dewhurst'
'Thomas Kramer'
'Thomas Kupfer'
'Krzysztof Radacki'
'Eva Siedler'
'Alexandra Trumpp'
'Katharina Wagner'
'Christine Werner'

_publ_contact_author_address
; Institut f\"ur Anorganische Chemie
Universit\"at W\"urzburg
Am Hubland
97074 W\"urzburg, Germany
;
_publ_contact_author_email H.Braunschweig@mail.uni-wuerzburg.de
_publ_contact_author_fax +49-931-3184623
_publ_contact_author_name 'Prof. Dr. Holger Braunschweig'
_publ_contact_author_phone +49-931-3185260
_publ_section_title
;
 Quaternizing Diboranes(4): Highly Divergent Outcomes and an Inorganic
 Wagner-Meerwein Rearrangement
;
_journal_name_full 'Journal of the American Chemical Society'
_journal_page_first 8702
_journal_page_last 8707
_journal_paper_doi 10.1021/ja403037k
_journal_volume 135
_journal_year 2013
_chemical_formula_moiety 'C27 H40 B2 I2 P'
_chemical_formula_sum 'C27 H40 B2 I2 P'
_chemical_formula_weight 670.98
_chemical_name_common
;
?
;
_chemical_name_systematic
; 
?
;
_space_group_IT_number 14
_symmetry_cell_setting monoclinic
_symmetry_space_group_name_Hall '-P 2ybc'
_symmetry_space_group_name_H-M 'P 1 21/c 1'
_atom_sites_solution_hydrogens geom
_atom_sites_solution_primary direct
_atom_sites_solution_secondary difmap
_audit_creation_method SHELXL-97
_cell_angle_alpha 90.00
_cell_angle_beta 93.642(3)
_cell_angle_gamma 90.00
_cell_formula_units_Z 4
_cell_length_a 20.1704(13)
_cell_length_b 7.9870(5)
_cell_length_c 18.0753(11)
_cell_measurement_reflns_used 7687
_cell_measurement_temperature 100(2)
_cell_measurement_theta_max 25.98
_cell_measurement_theta_min 2.26
_cell_volume 2906.1(3)
_computing_cell_refinement 'Saint+ ver. 7.68A (Bruker AXS)'
_computing_data_collection 'APEX2 ver. 2010.3 (Bruker AXS)'
_computing_data_reduction 'Saint+ ver. 7.68A (Bruker AXS)'
_computing_molecular_graphics 'XP ver. 5.1 (Bruker AXS, 1998)'
_computing_publication_material 'SHELXL-97 (Sheldrick, 2008)'
_computing_structure_refinement 'SHELXL-97 (Sheldrick, 1997)'
_computing_structure_solution 'SHELXS-97 (Sheldrick, 1990)'
_diffrn_ambient_temperature 100(2)
_diffrn_detector_area_resol_mean 8.333
_diffrn_measured_fraction_theta_full 1.000
_diffrn_measured_fraction_theta_max 0.999
_diffrn_measurement_device_type 'Bruker X8-APEX II'
_diffrn_measurement_method '\f and \w scans'
_diffrn_radiation_monochromator 'multi-layer mirror'
_diffrn_radiation_source 'rotating anode'
_diffrn_radiation_type MoK\a
_diffrn_radiation_wavelength 0.71073
_diffrn_reflns_av_R_equivalents 0.0378
_diffrn_reflns_av_sigmaI/netI 0.0116
_diffrn_reflns_limit_h_max 24
_diffrn_reflns_limit_h_min -24
_diffrn_reflns_limit_k_max 9
_diffrn_reflns_limit_k_min -9
_diffrn_reflns_limit_l_max 22
_diffrn_reflns_limit_l_min -22
_diffrn_reflns_number 141819
_diffrn_reflns_theta_full 26.00
_diffrn_reflns_theta_max 26.05
_diffrn_reflns_theta_min 2.02
_exptl_absorpt_coefficient_mu 2.232
_exptl_absorpt_correction_T_max 0.7453
_exptl_absorpt_correction_T_min 0.6393
_exptl_absorpt_correction_type multi-scan
_exptl_absorpt_process_details 'Sadabs 2008/1 (Bruker 2008)'
_exptl_crystal_colour colourless
_exptl_crystal_density_diffrn 1.534
_exptl_crystal_description needle
_exptl_crystal_F_000 1332
_exptl_crystal_size_max 0.28
_exptl_crystal_size_mid 0.08
_exptl_crystal_size_min 0.06
_refine_diff_density_max 0.445
_refine_diff_density_min -0.322
_refine_diff_density_rms 0.051
_refine_ls_extinction_method none
_refine_ls_goodness_of_fit_ref 1.064
_refine_ls_hydrogen_treatment constr
_refine_ls_matrix_type full
_refine_ls_number_parameters 298
_refine_ls_number_reflns 5735
_refine_ls_number_restraints 0
_refine_ls_restrained_S_all 1.064
_refine_ls_R_factor_all 0.0153
_refine_ls_R_factor_gt 0.0139
_refine_ls_shift/su_max 0.003
_refine_ls_shift/su_mean 0.000
_refine_ls_structure_factor_coef Fsqd
_refine_ls_weighting_details 'calc w=1/[\s^2^(Fo^2^)+(0.0138P)^2^+2.1892P] where P=(Fo^2^+2Fc^2^)/3'
_refine_ls_weighting_scheme calc
_refine_ls_wR_factor_gt 0.0339
_refine_ls_wR_factor_ref 0.0347
_reflns_number_gt 5478
_reflns_number_total 5735
_reflns_threshold_expression >2sigma(I)
_cod_data_source_file ja403037k_si_001_04.cif
_cod_data_source_block 7a
_cod_database_code 4119898

loop_
_symmetry_equiv_pos_as_xyz
'x, y, z'
'-x, y+1/2, -z+1/2'
'-x, -y, -z'
'x, -y-1/2, z-1/2'

loop_
_atom_site_label
_atom_site_type_symbol
_atom_site_fract_x
_atom_site_fract_y
_atom_site_fract_z
_atom_site_U_iso_or_equiv
_atom_site_adp_type
_atom_site_occupancy
_atom_site_symmetry_multiplicity
_atom_site_calc_flag
_atom_site_refinement_flags
B1 B 0.25107(9) 0.3836(2) 0.58748(9) 0.0156(3) Uani 1 1 d .
B2 B 0.21558(9) 0.4573(2) 0.50533(10) 0.0162(3) Uani 1 1 d .
I2 I 0.270480(5) 0.671138(12) 0.456077(5) 0.01971(3) Uani 1 1 d .
I1 I 0.163993(5) 0.564565(12) 0.623878(5) 0.01742(3) Uani 1 1 d .
P1 P 0.220953(19) 0.16310(5) 0.62420(2) 0.01327(8) Uani 1 1 d .
C31 C 0.28431(8) 0.0019(2) 0.61687(8) 0.0183(3) Uani 1 1 d .
H31A H 0.2630 -0.1090 0.6212 0.022 Uiso 1 1 calc R
H31B H 0.3015 0.0086 0.5668 0.022 Uiso 1 1 calc R
C32 C 0.34316(8) 0.0118(2) 0.67421(10) 0.0240(4) Uani 1 1 d .
H32A H 0.3665 0.1183 0.6687 0.036 Uiso 1 1 calc R
H32B H 0.3737 -0.0811 0.6665 0.036 Uiso 1 1 calc R
H32C H 0.3271 0.0046 0.7241 0.036 Uiso 1 1 calc R
C33 C 0.20425(8) 0.16364(19) 0.72212(8) 0.0181(3) Uani 1 1 d .
H33A H 0.2453 0.1968 0.7514 0.022 Uiso 1 1 calc R
H33B H 0.1701 0.2495 0.7303 0.022 Uiso 1 1 calc R
C34 C 0.18051(8) -0.0044(2) 0.75135(9) 0.0209(3) Uani 1 1 d .
H34A H 0.1367 -0.0310 0.7277 0.031 Uiso 1 1 calc R
H34B H 0.1774 0.0027 0.8052 0.031 Uiso 1 1 calc R
H34C H 0.2122 -0.0923 0.7399 0.031 Uiso 1 1 calc R
C35 C 0.14794(8) 0.06547(19) 0.57712(9) 0.0176(3) Uani 1 1 d .
H35A H 0.1561 0.0561 0.5238 0.021 Uiso 1 1 calc R
H35B H 0.1444 -0.0498 0.5966 0.021 Uiso 1 1 calc R
C36 C 0.08084(8) 0.1512(2) 0.58316(10) 0.0241(4) Uani 1 1 d .
H36A H 0.0739 0.1736 0.6354 0.036 Uiso 1 1 calc R
H36B H 0.0454 0.0779 0.5623 0.036 Uiso 1 1 calc R
H36C H 0.0802 0.2569 0.5556 0.036 Uiso 1 1 calc R
C1 C 0.32469(8) 0.43440(18) 0.62146(8) 0.0165(3) Uani 1 1 d .
C12 C 0.34116(8) 0.5095(2) 0.69142(9) 0.0190(3) Uani 1 1 d .
C13 C 0.40709(9) 0.5554(2) 0.71163(9) 0.0244(4) Uani 1 1 d .
H13 H 0.4165 0.6080 0.7583 0.029 Uiso 1 1 calc R
C14 C 0.45876(9) 0.5273(2) 0.66671(10) 0.0278(4) Uani 1 1 d .
C15 C 0.44351(8) 0.4485(2) 0.59983(10) 0.0249(4) Uani 1 1 d .
H15 H 0.4783 0.4257 0.5683 0.030 Uiso 1 1 calc R
C16 C 0.37901(8) 0.4010(2) 0.57682(9) 0.0200(3) Uani 1 1 d .
C17 C 0.29341(9) 0.5478(2) 0.75028(9) 0.0236(4) Uani 1 1 d .
H17A H 0.3166 0.5384 0.7994 0.035 Uiso 1 1 calc R
H17B H 0.2564 0.4680 0.7463 0.035 Uiso 1 1 calc R
H17C H 0.2762 0.6618 0.7433 0.035 Uiso 1 1 calc R
C18 C 0.52939(10) 0.5764(3) 0.69060(12) 0.0423(5) Uani 1 1 d .
H18A H 0.5553 0.4756 0.7035 0.063 Uiso 1 1 calc R
H18B H 0.5293 0.6503 0.7339 0.063 Uiso 1 1 calc R
H18C H 0.5493 0.6351 0.6499 0.063 Uiso 1 1 calc R
C19 C 0.37176(8) 0.3061(2) 0.50474(9) 0.0241(4) Uani 1 1 d .
H19A H 0.4110 0.3252 0.4766 0.036 Uiso 1 1 calc R
H19B H 0.3320 0.3451 0.4758 0.036 Uiso 1 1 calc R
H19C H 0.3675 0.1862 0.5150 0.036 Uiso 1 1 calc R
C2 C 0.15651(8) 0.39696(19) 0.44878(8) 0.0160(3) Uani 1 1 d .
C22 C 0.16362(8) 0.2423(2) 0.41118(8) 0.0175(3) Uani 1 1 d .
C23 C 0.11220(8) 0.1787(2) 0.36429(9) 0.0210(3) Uani 1 1 d .
H23 H 0.1178 0.0733 0.3412 0.025 Uiso 1 1 calc R
C24 C 0.05301(8) 0.2651(2) 0.35028(9) 0.0228(3) Uani 1 1 d .
C25 C 0.04746(8) 0.4206(2) 0.38302(9) 0.0221(3) Uani 1 1 d .
H25 H 0.0079 0.4833 0.3727 0.027 Uiso 1 1 calc R
C26 C 0.09757(8) 0.4893(2) 0.43061(8) 0.0185(3) Uani 1 1 d .
C27 C 0.22842(9) 0.1484(2) 0.41528(9) 0.0218(3) Uani 1 1 d .
H27A H 0.2210 0.0343 0.3967 0.033 Uiso 1 1 calc R
H27B H 0.2465 0.1441 0.4669 0.033 Uiso 1 1 calc R
H27C H 0.2600 0.2057 0.3850 0.033 Uiso 1 1 calc R
C28 C -0.00219(10) 0.1950(3) 0.29905(11) 0.0337(4) Uani 1 1 d .
H28A H -0.0145 0.2772 0.2603 0.051 Uiso 1 1 calc R
H28B H -0.0408 0.1704 0.3274 0.051 Uiso 1 1 calc R
H28C H 0.0130 0.0918 0.2761 0.051 Uiso 1 1 calc R
C29 C 0.08500(9) 0.6659(2) 0.45697(10) 0.0239(4) Uani 1 1 d .
H29A H 0.0621 0.7299 0.4168 0.036 Uiso 1 1 calc R
H29B H 0.1275 0.7198 0.4716 0.036 Uiso 1 1 calc R
H29C H 0.0573 0.6620 0.4995 0.036 Uiso 1 1 calc R
C111 C 0.50063(10) 1.0253(3) 0.42436(11) 0.0346(4) Uani 1 1 d .
H111 H 0.5011 1.0425 0.3724 0.042 Uiso 1 1 calc R
C112 C 0.45689(9) 0.9114(2) 0.45207(11) 0.0336(4) Uani 1 1 d .
H112 H 0.4272 0.8507 0.4191 0.040 Uiso 1 1 calc R
C113 C 0.45632(9) 0.8858(2) 0.52762(11) 0.0335(4) Uani 1 1 d .
H113 H 0.4264 0.8073 0.5466 0.040 Uiso 1 1 calc R

loop_
_atom_site_aniso_label
_atom_site_aniso_U_11
_atom_site_aniso_U_22
_atom_site_aniso_U_33
_atom_site_aniso_U_23
_atom_site_aniso_U_13
_atom_site_aniso_U_12
B1 0.0185(8) 0.0130(8) 0.0156(8) -0.0018(6) 0.0036(6) 0.0014(7)
B2 0.0197(9) 0.0124(8) 0.0171(8) -0.0012(6) 0.0053(7) 0.0018(7)
I2 0.02439(6) 0.01579(6) 0.01898(6) 0.00278(4) 0.00154(4) -0.00382(4)
I1 0.02046(6) 0.01311(5) 0.01896(5) -0.00164(4) 0.00341(4) 0.00299(4)
P1 0.01550(18) 0.01149(18) 0.01276(17) -0.00056(14) 0.00056(14) 0.00103(14)
C31 0.0210(8) 0.0155(8) 0.0183(7) -0.0003(6) 0.0021(6) 0.0049(6)
C32 0.0196(8) 0.0234(9) 0.0288(9) 0.0041(7) -0.0009(7) 0.0045(7)
C33 0.0244(8) 0.0162(8) 0.0138(7) -0.0014(6) 0.0020(6) 0.0004(6)
C34 0.0286(9) 0.0185(8) 0.0159(7) 0.0005(6) 0.0034(6) -0.0011(7)
C35 0.0204(8) 0.0146(8) 0.0173(7) 0.0020(6) -0.0022(6) -0.0022(6)
C36 0.0170(8) 0.0219(9) 0.0331(9) 0.0042(7) -0.0016(7) -0.0025(7)
C1 0.0189(8) 0.0120(7) 0.0185(7) 0.0033(6) -0.0001(6) 0.0006(6)
C12 0.0219(8) 0.0143(8) 0.0204(8) 0.0030(6) -0.0022(6) -0.0012(6)
C13 0.0270(9) 0.0233(9) 0.0219(8) 0.0029(7) -0.0072(7) -0.0042(7)
C14 0.0207(9) 0.0303(10) 0.0313(9) 0.0092(8) -0.0065(7) -0.0027(7)
C15 0.0185(8) 0.0264(9) 0.0301(9) 0.0071(7) 0.0032(7) 0.0026(7)
C16 0.0194(8) 0.0177(8) 0.0226(8) 0.0052(6) 0.0002(6) 0.0021(6)
C17 0.0282(9) 0.0230(9) 0.0191(8) -0.0033(7) -0.0011(7) -0.0039(7)
C18 0.0236(10) 0.0592(15) 0.0428(12) 0.0052(10) -0.0079(8) -0.0072(9)
C19 0.0210(8) 0.0267(9) 0.0253(8) -0.0015(7) 0.0064(7) 0.0036(7)
C2 0.0197(8) 0.0148(7) 0.0136(7) 0.0025(6) 0.0024(6) -0.0010(6)
C22 0.0237(8) 0.0160(8) 0.0130(7) 0.0034(6) 0.0022(6) -0.0009(6)
C23 0.0312(9) 0.0162(8) 0.0157(7) 0.0002(6) 0.0036(6) -0.0058(7)
C24 0.0238(8) 0.0266(9) 0.0181(8) 0.0037(7) 0.0004(6) -0.0085(7)
C25 0.0174(8) 0.0289(9) 0.0200(8) 0.0054(7) 0.0009(6) -0.0003(7)
C26 0.0202(8) 0.0198(8) 0.0157(7) 0.0032(6) 0.0021(6) 0.0001(6)
C27 0.0312(9) 0.0168(8) 0.0176(8) -0.0019(6) 0.0020(7) 0.0038(7)
C28 0.0314(10) 0.0383(11) 0.0306(10) -0.0004(8) -0.0050(8) -0.0125(8)
C29 0.0234(8) 0.0226(9) 0.0253(8) 0.0009(7) -0.0011(7) 0.0078(7)
C111 0.0326(10) 0.0375(11) 0.0343(10) -0.0002(9) 0.0063(8) 0.0093(9)
C112 0.0277(10) 0.0320(10) 0.0411(11) -0.0082(8) 0.0027(8) 0.0060(8)
C113 0.0274(9) 0.0273(10) 0.0466(11) 0.0002(9) 0.0095(8) 0.0046(8)

loop_
_atom_type_symbol
_atom_type_description
_atom_type_scat_dispersion_real
_atom_type_scat_dispersion_imag
_atom_type_scat_source
C C 0.0033 0.0016 'International Tables Vol C Tables 4.2.6.8 and 6.1.1.4'
H H 0.0000 0.0000 'International Tables Vol C Tables 4.2.6.8 and 6.1.1.4'
B B 0.0013 0.0007 'International Tables Vol C Tables 4.2.6.8 and 6.1.1.4'
P P 0.1023 0.0942 'International Tables Vol C Tables 4.2.6.8 and 6.1.1.4'
I I -0.4742 1.8119 'International Tables Vol C Tables 4.2.6.8 and 6.1.1.4'

loop_
_geom_angle_atom_site_label_1
_geom_angle_atom_site_label_2
_geom_angle_atom_site_label_3
_geom_angle
_geom_angle_site_symmetry_1
_geom_angle_site_symmetry_3
C1 B1 B2 124.39(13) . .
C1 B1 P1 112.74(11) . .
B2 B1 P1 118.30(11) . .
C1 B1 I1 114.45(10) . .
B2 B1 I1 75.96(8) . .
P1 B1 I1 101.38(7) . .
C2 B2 B1 134.95(14) . .
C2 B2 I2 110.02(10) . .
B1 B2 I2 114.54(11) . .
C2 B2 I1 107.92(10) . .
B1 B2 I1 64.11(8) . .
I2 B2 I1 108.09(7) . .
B1 I1 B2 39.93(6) . .
C33 P1 C31 104.23(7) . .
C33 P1 C35 105.07(7) . .
C31 P1 C35 102.26(7) . .
C33 P1 B1 113.64(7) . .
C31 P1 B1 111.71(7) . .
C35 P1 B1 118.43(7) . .
C32 C31 P1 115.58(11) . .
C32 C31 H31A 108.4 . .
P1 C31 H31A 108.4 . .
C32 C31 H31B 108.4 . .
P1 C31 H31B 108.4 . .
H31A C31 H31B 107.4 . .
C31 C32 H32A 109.5 . .
C31 C32 H32B 109.5 . .
H32A C32 H32B 109.5 . .
C31 C32 H32C 109.5 . .
H32A C32 H32C 109.5 . .
H32B C32 H32C 109.5 . .
C34 C33 P1 114.49(11) . .
C34 C33 H33A 108.6 . .
P1 C33 H33A 108.6 . .
C34 C33 H33B 108.6 . .
P1 C33 H33B 108.6 . .
H33A C33 H33B 107.6 . .
C33 C34 H34A 109.5 . .
C33 C34 H34B 109.5 . .
H34A C34 H34B 109.5 . .
C33 C34 H34C 109.5 . .
H34A C34 H34C 109.5 . .
H34B C34 H34C 109.5 . .
C36 C35 P1 117.85(11) . .
C36 C35 H35A 107.8 . .
P1 C35 H35A 107.8 . .
C36 C35 H35B 107.8 . .
P1 C35 H35B 107.8 . .
H35A C35 H35B 107.2 . .
C35 C36 H36A 109.5 . .
C35 C36 H36B 109.5 . .
H36A C36 H36B 109.5 . .
C35 C36 H36C 109.5 . .
H36A C36 H36C 109.5 . .
H36B C36 H36C 109.5 . .
C12 C1 C16 115.97(14) . .
C12 C1 B1 126.86(14) . .
C16 C1 B1 117.17(13) . .
C13 C12 C1 120.38(15) . .
C13 C12 C17 113.54(14) . .
C1 C12 C17 126.08(14) . .
C14 C13 C12 122.87(16) . .
C14 C13 H13 118.6 . .
C12 C13 H13 118.6 . .
C13 C14 C15 117.05(16) . .
C13 C14 C18 121.50(17) . .
C15 C14 C18 121.43(17) . .
C14 C15 C16 122.52(16) . .
C14 C15 H15 118.7 . .
C16 C15 H15 118.7 . .
C15 C16 C1 121.12(15) . .
C15 C16 C19 115.63(15) . .
C1 C16 C19 123.19(14) . .
C12 C17 H17A 109.5 . .
C12 C17 H17B 109.5 . .
H17A C17 H17B 109.5 . .
C12 C17 H17C 109.5 . .
H17A C17 H17C 109.5 . .
H17B C17 H17C 109.5 . .
C14 C18 H18A 109.5 . .
C14 C18 H18B 109.5 . .
H18A C18 H18B 109.5 . .
C14 C18 H18C 109.5 . .
H18A C18 H18C 109.5 . .
H18B C18 H18C 109.5 . .
C16 C19 H19A 109.5 . .
C16 C19 H19B 109.5 . .
H19A C19 H19B 109.5 . .
C16 C19 H19C 109.5 . .
H19A C19 H19C 109.5 . .
H19B C19 H19C 109.5 . .
C26 C2 C22 116.70(14) . .
C26 C2 B2 124.88(14) . .
C22 C2 B2 118.38(13) . .
C23 C22 C2 120.93(15) . .
C23 C22 C27 117.33(14) . .
C2 C22 C27 121.55(14) . .
C24 C23 C22 121.89(15) . .
C24 C23 H23 119.1 . .
C22 C23 H23 119.1 . .
C25 C24 C23 117.41(15) . .
C25 C24 C28 121.26(16) . .
C23 C24 C28 121.29(16) . .
C24 C25 C26 122.74(16) . .
C24 C25 H25 118.6 . .
C26 C25 H25 118.6 . .
C25 C26 C2 120.05(15) . .
C25 C26 C29 115.48(15) . .
C2 C26 C29 124.42(14) . .
C22 C27 H27A 109.5 . .
C22 C27 H27B 109.5 . .
H27A C27 H27B 109.5 . .
C22 C27 H27C 109.5 . .
H27A C27 H27C 109.5 . .
H27B C27 H27C 109.5 . .
C24 C28 H28A 109.5 . .
C24 C28 H28B 109.5 . .
H28A C28 H28B 109.5 . .
C24 C28 H28C 109.5 . .
H28A C28 H28C 109.5 . .
H28B C28 H28C 109.5 . .
C26 C29 H29A 109.5 . .
C26 C29 H29B 109.5 . .
H29A C29 H29B 109.5 . .
C26 C29 H29C 109.5 . .
H29A C29 H29C 109.5 . .
H29B C29 H29C 109.5 . .
C112 C111 C113 119.97(19) . 3_676
C112 C111 H111 120.0 . .
C113 C111 H111 120.0 3_676 .
C113 C112 C111 120.04(19) . .
C113 C112 H112 120.0 . .
C111 C112 H112 120.0 . .
C112 C113 C111 119.99(19) . 3_676
C112 C113 H113 120.0 . .
C111 C113 H113 120.0 3_676 .

loop_
_geom_bond_atom_site_label_1
_geom_bond_atom_site_label_2
_geom_bond_distance
_geom_bond_site_symmetry_2
B1 C1 1.622(2) .
B1 B2 1.711(2) .
B1 P1 1.9904(18) .
B1 I1 2.3989(17) .
B2 C2 1.594(2) .
B2 I2 2.2496(17) .
B2 I1 2.5867(17) .
P1 C33 1.8225(15) .
P1 C31 1.8248(15) .
P1 C35 1.8281(15) .
C31 C32 1.528(2) .
C31 H31A 0.9900 .
C31 H31B 0.9900 .
C32 H32A 0.9800 .
C32 H32B 0.9800 .
C32 H32C 0.9800 .
C33 C34 1.530(2) .
C33 H33A 0.9900 .
C33 H33B 0.9900 .
C34 H34A 0.9800 .
C34 H34B 0.9800 .
C34 H34C 0.9800 .
C35 C36 1.527(2) .
C35 H35A 0.9900 .
C35 H35B 0.9900 .
C36 H36A 0.9800 .
C36 H36B 0.9800 .
C36 H36C 0.9800 .
C1 C12 1.420(2) .
C1 C16 1.426(2) .
C12 C13 1.405(2) .
C12 C17 1.511(2) .
C13 C14 1.380(3) .
C13 H13 0.9500 .
C14 C15 1.380(3) .
C14 C18 1.514(2) .
C15 C16 1.393(2) .
C15 H15 0.9500 .
C16 C19 1.507(2) .
C17 H17A 0.9800 .
C17 H17B 0.9800 .
C17 H17C 0.9800 .
C18 H18A 0.9800 .
C18 H18B 0.9800 .
C18 H18C 0.9800 .
C19 H19A 0.9800 .
C19 H19B 0.9800 .
C19 H19C 0.9800 .
C2 C26 1.420(2) .
C2 C22 1.421(2) .
C22 C23 1.393(2) .
C22 C27 1.505(2) .
C23 C24 1.388(2) .
C23 H23 0.9500 .
C24 C25 1.383(2) .
C24 C28 1.510(2) .
C25 C26 1.397(2) .
C25 H25 0.9500 .
C26 C29 1.515(2) .
C27 H27A 0.9800 .
C27 H27B 0.9800 .
C27 H27C 0.9800 .
C28 H28A 0.9800 .
C28 H28B 0.9800 .
C28 H28C 0.9800 .
C29 H29A 0.9800 .
C29 H29B 0.9800 .
C29 H29C 0.9800 .
C111 C112 1.383(3) .
C111 C113 1.384(3) 3_676
C111 H111 0.9500 .
C112 C113 1.382(3) .
C112 H112 0.9500 .
C113 C111 1.384(3) 3_676
C113 H113 0.9500 .

loop_
_geom_torsion_atom_site_label_1
_geom_torsion_atom_site_label_2
_geom_torsion_atom_site_label_3
_geom_torsion_atom_site_label_4
_geom_torsion
_geom_torsion_site_symmetry_1
_geom_torsion_site_symmetry_4
C1 B1 B2 C2 159.84(16) . .
P1 B1 B2 C2 5.6(2) . .
I1 B1 B2 C2 -89.93(17) . .
C1 B1 B2 I2 -11.15(19) . .
P1 B1 B2 I2 -165.39(7) . .
I1 B1 B2 I2 99.08(8) . .
C1 B1 B2 I1 -110.23(15) . .
P1 B1 B2 I1 95.53(10) . .
C1 B1 I1 B2 121.72(15) . .
P1 B1 I1 B2 -116.63(11) . .
C2 B2 I1 B1 131.94(14) . .
I2 B2 I1 B1 -109.10(11) . .
C1 B1 P1 C33 69.05(12) . .
B2 B1 P1 C33 -133.84(11) . .
I1 B1 P1 C33 -53.78(9) . .
C1 B1 P1 C31 -48.54(13) . .
B2 B1 P1 C31 108.58(12) . .
I1 B1 P1 C31 -171.37(6) . .
C1 B1 P1 C35 -166.93(10) . .
B2 B1 P1 C35 -9.81(14) . .
I1 B1 P1 C35 70.24(9) . .
C33 P1 C31 C32 -48.31(14) . .
C35 P1 C31 C32 -157.55(12) . .
B1 P1 C31 C32 74.79(13) . .
C31 P1 C33 C34 -58.61(13) . .
C35 P1 C33 C34 48.56(13) . .
B1 P1 C33 C34 179.55(11) . .
C33 P1 C35 C36 61.20(13) . .
C31 P1 C35 C36 169.80(12) . .
B1 P1 C35 C36 -66.96(14) . .
B2 B1 C1 C12 121.98(17) . .
P1 B1 C1 C12 -82.53(17) . .
I1 B1 C1 C12 32.66(19) . .
B2 B1 C1 C16 -57.9(2) . .
P1 B1 C1 C16 97.60(14) . .
I1 B1 C1 C16 -147.20(11) . .
C16 C1 C12 C13 3.6(2) . .
B1 C1 C12 C13 -176.32(15) . .
C16 C1 C12 C17 -176.23(15) . .
B1 C1 C12 C17 3.9(3) . .
C1 C12 C13 C14 -1.6(3) . .
C17 C12 C13 C14 178.26(16) . .
C12 C13 C14 C15 -0.9(3) . .
C12 C13 C14 C18 -179.25(17) . .
C13 C14 C15 C16 1.2(3) . .
C18 C14 C15 C16 179.55(17) . .
C14 C15 C16 C1 0.9(3) . .
C14 C15 C16 C19 -176.07(16) . .
C12 C1 C16 C15 -3.3(2) . .
B1 C1 C16 C15 176.60(14) . .
C12 C1 C16 C19 173.50(15) . .
B1 C1 C16 C19 -6.6(2) . .
B1 B2 C2 C26 118.11(19) . .
I2 B2 C2 C26 -70.61(16) . .
I1 B2 C2 C26 47.10(17) . .
B1 B2 C2 C22 -64.4(2) . .
I2 B2 C2 C22 106.92(13) . .
I1 B2 C2 C22 -135.36(12) . .
C26 C2 C22 C23 -5.8(2) . .
B2 C2 C22 C23 176.42(14) . .
C26 C2 C22 C27 168.96(14) . .
B2 C2 C22 C27 -8.8(2) . .
C2 C22 C23 C24 2.1(2) . .
C27 C22 C23 C24 -172.89(14) . .
C22 C23 C24 C25 2.0(2) . .
C22 C23 C24 C28 179.74(15) . .
C23 C24 C25 C26 -2.2(2) . .
C28 C24 C25 C26 -179.94(15) . .
C24 C25 C26 C2 -1.7(2) . .
C24 C25 C26 C29 175.80(15) . .
C22 C2 C26 C25 5.6(2) . .
B2 C2 C26 C25 -176.81(14) . .
C22 C2 C26 C29 -171.69(14) . .
B2 C2 C26 C29 5.9(2) . .
C113 C111 C112 C113 -0.2(3) 3_676 .
C111 C112 C113 C111 0.2(3) . 3_676
